data_1559988
loop_
_publ_author_name
'Xiao, Yuyuan'
'Zhao, Xiao-Kun'
'Wu, Tianpin'
'Miller, Jeffrey T.'
'Hu, Han-Shi'
'Li, Jun'
'Huang, Wenliang'
'Diaconescu, Paula L.'

_publ_section_title
;
 Distinct electronic structures and bonding interactions in
 inverse-sandwich samarium and ytterbium biphenyl complexes.
;
_journal_issue 1
_journal_name_full 'Chemical science'
_journal_page_first 227
_journal_page_last 238
_journal_paper_doi 10.1039/d0sc03555f
_journal_volume 12
_journal_year 2020
_chemical_formula_sum 'C34 H62 Fe N2 O6 Si2 Yb'
_chemical_formula_weight 879.92
_chemical_name_systematic (NNTBS)Yb(k3-18C6)
_chemical_properties_physical Air-sensitive,Moisture-sensitive,Oxygen-sensitive
_space_group_crystal_system triclinic
_space_group_IT_number 2
_space_group_name_Hall '-P 1'
_space_group_name_H-M_alt 'P -1'
_atom_sites_solution_hydrogens geom
_atom_sites_solution_primary dual
_audit_creation_method SHELXL-2014/7
_audit_update_record
;
2020-06-25 deposited with the CCDC.	2020-10-26 downloaded from the CCDC.
;
_cell_angle_alpha 87.2910(10)
_cell_angle_beta 81.6280(10)
_cell_angle_gamma 71.282(2)
_cell_formula_units_Z 2
_cell_length_a 11.3145(2)
_cell_length_b 13.0374(2)
_cell_length_c 14.2432(2)
_cell_measurement_reflns_used 17915
_cell_measurement_temperature 179.99(10)
_cell_measurement_theta_max 29.3330
_cell_measurement_theta_min 2.3840
_cell_volume 1968.71(6)
_computing_structure_refinement 'SHELXL-2014/7 (Sheldrick, 2014)'
_diffrn_ambient_environment N~2~
_diffrn_ambient_temperature 179.99(10)
_diffrn_detector 'CCD plate'
_diffrn_measured_fraction_theta_full 1.000
_diffrn_measured_fraction_theta_max 0.999
_diffrn_measurement_device 'four-circle diffractometer'
_diffrn_measurement_device_type 'XtaLAB AFC12 (RINC): Kappa single'
_diffrn_radiation_monochromator graphite
_diffrn_radiation_probe x-ray
_diffrn_radiation_type 'Mo K\a'
_diffrn_radiation_wavelength 0.71073
_diffrn_reflns_av_R_equivalents 0.0230
_diffrn_reflns_av_unetI/netI 0.0266
_diffrn_reflns_Laue_measured_fraction_full 1.000
_diffrn_reflns_Laue_measured_fraction_max 0.999
_diffrn_reflns_limit_h_max 14
_diffrn_reflns_limit_h_min -14
_diffrn_reflns_limit_k_max 16
_diffrn_reflns_limit_k_min -16
_diffrn_reflns_limit_l_max 18
_diffrn_reflns_limit_l_min -18
_diffrn_reflns_number 26121
_diffrn_reflns_point_group_measured_fraction_full 1.000
_diffrn_reflns_point_group_measured_fraction_max 0.999
_diffrn_reflns_theta_full 25.242
_diffrn_reflns_theta_max 27.484
_diffrn_reflns_theta_min 1.919
_diffrn_source 'fine-focus sealed X-ray tube'
_diffrn_source_type 'Enhance (Mo) X-ray Source'
_exptl_absorpt_coefficient_mu 2.832
_exptl_absorpt_correction_T_max 1.00000
_exptl_absorpt_correction_T_min 0.74470
_exptl_absorpt_correction_type multi-scan
_exptl_absorpt_process_details
;
CrysAlisPro 1.171.39.29a (Rigaku Oxford Diffraction, 2015)
Empirical absorption correction using spherical harmonics,
 implemented in SCALE3 ABSPACK scaling algorithm.
;
_exptl_crystal_colour orange
_exptl_crystal_density_diffrn 1.484
_exptl_crystal_description block
_exptl_crystal_F_000 904
_exptl_crystal_size_max 0.25
_exptl_crystal_size_mid 0.16
_exptl_crystal_size_min 0.14
_refine_diff_density_max 0.777
_refine_diff_density_min -0.441
_refine_diff_density_rms 0.078
_refine_ls_extinction_method none
_refine_ls_goodness_of_fit_ref 1.025
_refine_ls_hydrogen_treatment constr
_refine_ls_matrix_type full
_refine_ls_number_parameters 450
_refine_ls_number_reflns 9033
_refine_ls_number_restraints 18
_refine_ls_restrained_S_all 1.027
_refine_ls_R_factor_all 0.0244
_refine_ls_R_factor_gt 0.0214
_refine_ls_shift/su_max 0.006
_refine_ls_shift/su_mean 0.000
_refine_ls_structure_factor_coef Fsqd
_refine_ls_weighting_details 'w=1/[\s^2^(Fo^2^)+(0.0303P)^2^+0.6064P] where P=(Fo^2^+2Fc^2^)/3'
_refine_ls_weighting_scheme calc
_refine_ls_wR_factor_gt 0.0533
_refine_ls_wR_factor_ref 0.0545
_reflns_Friedel_coverage 0.000
_reflns_number_gt 8332
_reflns_number_total 9033
_reflns_threshold_expression 'I > 2\s(I)'
_cod_data_source_file d0sc03555f2.cif
_cod_data_source_block 3_CCDC2
_cod_depositor_comments 'Adding full bibliography for 1559984--1559990.cif.'
_cod_database_code 1559988
_shelx_shelxl_version_number 2014/7
_shelx_space_group_comment
;
The symmetry employed for this shelxl refinement is uniquely defined
by the following loop, which should always be used as a source of
symmetry information in preference to the above space-group names.
They are only intended as comments.
;

loop_
_space_group_symop_operation_xyz
'x, y, z'
'-x, -y, -z'

loop_
_atom_site_label
_atom_site_type_symbol
_atom_site_fract_x
_atom_site_fract_y
_atom_site_fract_z
_atom_site_U_iso_or_equiv
_atom_site_adp_type
_atom_site_occupancy
_atom_site_site_symmetry_order
_atom_site_calc_flag
_atom_site_refinement_flags_posn
_atom_site_refinement_flags_adp
_atom_site_refinement_flags_occupancy
_atom_site_disorder_assembly
_atom_site_disorder_group
Yb1 Yb 0.33849(2) 0.69377(2) 0.24372(2) 0.02157(4) Uani 1 1 d . . . . .
Fe1 Fe 0.33543(3) 0.44889(2) 0.24385(2) 0.01941(6) Uani 1 1 d . . . . .
Si1 Si 0.11330(6) 0.71219(5) 0.44623(4) 0.02743(13) Uani 1 1 d . . . . .
Si2 Si 0.07176(5) 0.74398(5) 0.09393(4) 0.02381(12) Uani 1 1 d . . . . .
O1 O 0.33222(15) 0.87956(13) 0.18049(11) 0.0308(4) Uani 1 1 d . . . . .
O2 O 0.53055(14) 0.69294(12) 0.13060(11) 0.0275(3) Uani 1 1 d . . . . .
O3 O 0.53427(15) 0.68313(14) 0.32002(11) 0.0316(4) Uani 1 1 d D . . . .
O6 O 0.45817(18) 1.04923(14) 0.16479(13) 0.0414(4) Uani 1 1 d D . . . .
N1 N 0.26013(17) 0.64226(15) 0.39431(13) 0.0260(4) Uani 1 1 d . . . . .
N2 N 0.20199(17) 0.67406(14) 0.14260(13) 0.0250(4) Uani 1 1 d . . . . .
C1 C 0.3085(2) 0.53235(17) 0.37705(14) 0.0231(4) Uani 1 1 d . . . . .
C2 C 0.4391(2) 0.47512(18) 0.34333(15) 0.0252(4) Uani 1 1 d . . . . .
H2 H 0.5025 0.5069 0.3304 0.030 Uiso 1 1 calc R U . . .
C3 C 0.4565(2) 0.36303(18) 0.33279(16) 0.0286(5) Uani 1 1 d . . . . .
H3 H 0.5323 0.3094 0.3136 0.034 Uiso 1 1 calc R U . . .
C4 C 0.3374(2) 0.34824(18) 0.35680(16) 0.0290(5) Uani 1 1 d . . . . .
H4 H 0.3211 0.2827 0.3570 0.035 Uiso 1 1 calc R U . . .
C5 C 0.2469(2) 0.45115(18) 0.38062(15) 0.0276(5) Uani 1 1 d . . . . .
H5 H 0.1606 0.4640 0.3962 0.033 Uiso 1 1 calc R U . . .
C6 C 0.2530(2) 0.56173(17) 0.13752(14) 0.0227(4) Uani 1 1 d . . . . .
C7 C 0.3842(2) 0.50385(17) 0.10931(14) 0.0247(4) Uani 1 1 d . . . . .
H7 H 0.4472 0.5356 0.0932 0.030 Uiso 1 1 calc R U . . .
C8 C 0.4028(2) 0.39050(18) 0.10984(16) 0.0295(5) Uani 1 1 d . . . . .
H8 H 0.4788 0.3361 0.0929 0.035 Uiso 1 1 calc R U . . .
C9 C 0.2851(2) 0.37556(19) 0.14071(16) 0.0313(5) Uani 1 1 d . . . . .
H9 H 0.2697 0.3095 0.1466 0.038 Uiso 1 1 calc R U . . .
C10 C 0.1939(2) 0.47936(18) 0.16130(16) 0.0269(5) Uani 1 1 d . . . . .
H10 H 0.1098 0.4918 0.1861 0.032 Uiso 1 1 calc R U . . .
C11 C 0.0847(3) 0.8551(2) 0.4025(2) 0.0491(7) Uani 1 1 d . . . . .
H11A H 0.1534 0.8793 0.4131 0.074 Uiso 1 1 calc R U . . .
H11B H 0.0076 0.9013 0.4361 0.074 Uiso 1 1 calc R U . . .
H11C H 0.0786 0.8578 0.3358 0.074 Uiso 1 1 calc R U . . .
C12 C -0.0175(2) 0.6654(2) 0.4156(2) 0.0449(7) Uani 1 1 d . . . . .
H12A H -0.0955 0.7240 0.4248 0.067 Uiso 1 1 calc R U . . .
H12B H -0.0244 0.6059 0.4559 0.067 Uiso 1 1 calc R U . . .
H12C H 0.0006 0.6426 0.3505 0.067 Uiso 1 1 calc R U . . .
C13 C 0.0999(2) 0.7140(2) 0.58091(17) 0.0359(6) Uani 1 1 d . . . . .
C14 C 0.1469(4) 0.5987(3) 0.6172(2) 0.0647(10) Uani 1 1 d . . . . .
H14A H 0.0982 0.5575 0.5974 0.097 Uiso 1 1 calc R U . . .
H14B H 0.1383 0.5992 0.6852 0.097 Uiso 1 1 calc R U . . .
H14C H 0.2339 0.5664 0.5919 0.097 Uiso 1 1 calc R U . . .
C15 C -0.0376(3) 0.7692(3) 0.6247(2) 0.0678(10) Uani 1 1 d . . . . .
H15A H -0.0658 0.8424 0.6021 0.102 Uiso 1 1 calc R U . . .
H15B H -0.0431 0.7693 0.6925 0.102 Uiso 1 1 calc R U . . .
H15C H -0.0899 0.7303 0.6067 0.102 Uiso 1 1 calc R U . . .
C16 C 0.1807(3) 0.7783(3) 0.6109(2) 0.0610(9) Uani 1 1 d . . . . .
H16A H 0.2662 0.7476 0.5815 0.092 Uiso 1 1 calc R U . . .
H16B H 0.1778 0.7752 0.6786 0.092 Uiso 1 1 calc R U . . .
H16C H 0.1484 0.8524 0.5913 0.092 Uiso 1 1 calc R U . . .
C17 C 0.0432(3) 0.8917(2) 0.1113(2) 0.0457(7) Uani 1 1 d . . . . .
H17A H 0.0383 0.9060 0.1775 0.069 Uiso 1 1 calc R U . . .
H17B H -0.0345 0.9328 0.0892 0.069 Uiso 1 1 calc R U . . .
H17C H 0.1113 0.9122 0.0761 0.069 Uiso 1 1 calc R U . . .
C18 C -0.0778(2) 0.7178(2) 0.1470(2) 0.0447(7) Uani 1 1 d . . . . .
H18A H -0.0707 0.6439 0.1355 0.067 Uiso 1 1 calc R U . . .
H18B H -0.1471 0.7654 0.1185 0.067 Uiso 1 1 calc R U . . .
H18C H -0.0920 0.7307 0.2141 0.067 Uiso 1 1 calc R U . . .
C19 C 0.0895(2) 0.7182(2) -0.03933(17) 0.0348(5) Uani 1 1 d . . . . .
C20 C 0.2135(4) 0.7316(5) -0.0865(2) 0.0954(16) Uani 1 1 d . . . . .
H20A H 0.2092 0.8061 -0.0830 0.143 Uiso 1 1 calc R U . . .
H20B H 0.2283 0.7100 -0.1517 0.143 Uiso 1 1 calc R U . . .
H20C H 0.2811 0.6872 -0.0543 0.143 Uiso 1 1 calc R U . . .
C21 C 0.0906(3) 0.6035(2) -0.0576(2) 0.0570(9) Uani 1 1 d . . . . .
H21A H 0.1570 0.5523 -0.0287 0.085 Uiso 1 1 calc R U . . .
H21B H 0.1043 0.5906 -0.1247 0.085 Uiso 1 1 calc R U . . .
H21C H 0.0112 0.5953 -0.0309 0.085 Uiso 1 1 calc R U . . .
C22 C -0.0196(3) 0.7965(3) -0.0842(2) 0.0597(9) Uani 1 1 d . . . . .
H22A H -0.0973 0.7862 -0.0558 0.090 Uiso 1 1 calc R U . . .
H22B H -0.0072 0.7828 -0.1511 0.090 Uiso 1 1 calc R U . . .
H22C H -0.0229 0.8696 -0.0738 0.090 Uiso 1 1 calc R U . . .
C23 C 0.3998(2) 0.8624(2) 0.08547(17) 0.0350(5) Uani 1 1 d . . . . .
H23A H 0.3970 0.9314 0.0557 0.042 Uiso 1 1 calc R U . . .
H23B H 0.3610 0.8256 0.0477 0.042 Uiso 1 1 calc R U . . .
C24 C 0.5334(2) 0.79524(19) 0.09028(17) 0.0324(5) Uani 1 1 d . . . . .
H24A H 0.5815 0.7851 0.0273 0.039 Uiso 1 1 calc R U . . .
H24B H 0.5721 0.8304 0.1297 0.039 Uiso 1 1 calc R U . . .
C25 C 0.6439(2) 0.6311(2) 0.16715(19) 0.0342(5) Uani 1 1 d . . . . .
H25A H 0.7163 0.6334 0.1223 0.041 Uiso 1 1 calc R U . . .
H25B H 0.6463 0.5562 0.1745 0.041 Uiso 1 1 calc R U . . .
C26 C 0.6511(2) 0.6747(2) 0.26125(18) 0.0350(5) Uani 1 1 d . . . . .
H26A H 0.7211 0.6260 0.2898 0.042 Uiso 1 1 calc R U . . .
H26B H 0.6631 0.7451 0.2532 0.042 Uiso 1 1 calc R U . . .
C33 C 0.3703(3) 1.0365(2) 0.24236(19) 0.0405(6) Uani 1 1 d . . . . .
H33A H 0.3255 1.1062 0.2722 0.049 Uiso 1 1 calc R U . . .
H33B H 0.4146 0.9886 0.2891 0.049 Uiso 1 1 calc R U . . .
C34 C 0.2784(2) 0.99021(19) 0.2093(2) 0.0366(6) Uani 1 1 d . . . . .
H34A H 0.2095 0.9961 0.2602 0.044 Uiso 1 1 calc R U . . .
H34B H 0.2436 1.0330 0.1563 0.044 Uiso 1 1 calc R U . . .
O4A O 0.6527(3) 0.8082(2) 0.4278(2) 0.0479(7) Uani 0.707(2) 1 d D . P A 1
O5A O 0.6113(3) 1.0147(3) 0.3277(2) 0.0475(7) Uani 0.707(2) 1 d D . P A 1
C27A C 0.5295(10) 0.6929(7) 0.4212(5) 0.0303(13) Uani 0.707(2) 1 d D . P A 1
H27A H 0.6009 0.6367 0.4415 0.036 Uiso 0.707(2) 1 calc R U P A 1
H27B H 0.4536 0.6799 0.4526 0.036 Uiso 0.707(2) 1 calc R U P A 1
C28A C 0.5310(4) 0.7995(3) 0.4533(3) 0.0328(8) Uani 0.707(2) 1 d D . P A 1
H28A H 0.4701 0.8576 0.4240 0.039 Uiso 0.707(2) 1 calc R U P A 1
H28B H 0.5079 0.8057 0.5216 0.039 Uiso 0.707(2) 1 calc R U P A 1
C29A C 0.6705(4) 0.9019(3) 0.4597(3) 0.0450(9) Uani 0.707(2) 1 d D . P A 1
H29A H 0.7324 0.8819 0.5034 0.054 Uiso 0.707(2) 1 calc R U P A 1
H29B H 0.5919 0.9480 0.4933 0.054 Uiso 0.707(2) 1 calc R U P A 1
C30A C 0.7139(4) 0.9614(4) 0.3782(4) 0.0469(10) Uani 0.707(2) 1 d D . P A 1
H30A H 0.7473 1.0142 0.4005 0.056 Uiso 0.707(2) 1 calc R U P A 1
H30B H 0.7807 0.9113 0.3364 0.056 Uiso 0.707(2) 1 calc R U P A 1
C31A C 0.6497(4) 1.0426(4) 0.2350(3) 0.0424(9) Uani 0.707(2) 1 d D . P A 1
H31A H 0.6956 0.9776 0.1984 0.051 Uiso 0.707(2) 1 calc R U P A 1
H31B H 0.7052 1.0858 0.2358 0.051 Uiso 0.707(2) 1 calc R U P A 1
C32A C 0.5378(9) 1.1047(8) 0.1913(12) 0.037(2) Uani 0.707(2) 1 d D . P A 1
H32A H 0.4866 1.1618 0.2351 0.045 Uiso 0.707(2) 1 calc R U P A 1
H32B H 0.5664 1.1396 0.1349 0.045 Uiso 0.707(2) 1 calc R U P A 1
O4B O 0.5215(6) 0.8784(5) 0.4006(5) 0.0479(7) Uani 0.293(2) 1 d D . P A 2
O5B O 0.6693(5) 0.9375(5) 0.2545(4) 0.0475(7) Uani 0.293(2) 1 d D . P A 2
C27B C 0.552(3) 0.6819(18) 0.4194(14) 0.0303(13) Uani 0.293(2) 1 d D . P A 2
H27C H 0.6401 0.6645 0.4260 0.036 Uiso 0.293(2) 1 calc R U P A 2
H27D H 0.5180 0.6300 0.4553 0.036 Uiso 0.293(2) 1 calc R U P A 2
C28B C 0.4781(9) 0.7970(9) 0.4518(8) 0.0328(8) Uani 0.293(2) 1 d D . P A 2
H28C H 0.3902 0.8111 0.4451 0.039 Uiso 0.293(2) 1 calc R U P A 2
H28D H 0.4831 0.8030 0.5187 0.039 Uiso 0.293(2) 1 calc R U P A 2
C29B C 0.6395(9) 0.8802(8) 0.4137(7) 0.0450(9) Uani 0.293(2) 1 d D . P A 2
H29C H 0.7027 0.8110 0.3965 0.054 Uiso 0.293(2) 1 calc R U P A 2
H29D H 0.6408 0.8953 0.4795 0.054 Uiso 0.293(2) 1 calc R U P A 2
C30B C 0.6648(12) 0.9697(9) 0.3496(8) 0.0469(10) Uani 0.293(2) 1 d D . P A 2
H30C H 0.5981 1.0377 0.3640 0.056 Uiso 0.293(2) 1 calc R U P A 2
H30D H 0.7442 0.9788 0.3586 0.056 Uiso 0.293(2) 1 calc R U P A 2
C31B C 0.6670(11) 1.0218(8) 0.1874(8) 0.0424(9) Uani 0.293(2) 1 d D . P A 2
H31C H 0.7021 0.9882 0.1258 0.051 Uiso 0.293(2) 1 calc R U P A 2
H31D H 0.7240 1.0582 0.2033 0.051 Uiso 0.293(2) 1 calc R U P A 2
C32B C 0.544(2) 1.1076(19) 0.176(3) 0.037(2) Uani 0.293(2) 1 d D . P A 2
H32C H 0.5139 1.1540 0.2313 0.045 Uiso 0.293(2) 1 calc R U P A 2
H32D H 0.5538 1.1519 0.1204 0.045 Uiso 0.293(2) 1 calc R U P A 2

loop_
_atom_site_aniso_label
_atom_site_aniso_U_11
_atom_site_aniso_U_22
_atom_site_aniso_U_33
_atom_site_aniso_U_23
_atom_site_aniso_U_13
_atom_site_aniso_U_12
Yb1 0.02034(5) 0.02377(5) 0.02329(5) -0.00025(4) -0.00227(4) -0.01105(4)
Fe1 0.02042(14) 0.01720(14) 0.02123(14) -0.00034(11) -0.00277(11) -0.00683(11)
Si1 0.0271(3) 0.0297(3) 0.0240(3) -0.0033(2) 0.0001(2) -0.0082(3)
Si2 0.0213(3) 0.0215(3) 0.0295(3) 0.0016(2) -0.0078(2) -0.0065(2)
O1 0.0346(9) 0.0246(8) 0.0329(9) -0.0007(7) -0.0018(7) -0.0101(7)
O2 0.0268(8) 0.0278(8) 0.0299(8) -0.0064(6) 0.0020(6) -0.0130(7)
O3 0.0285(8) 0.0464(10) 0.0275(8) 0.0011(7) -0.0045(7) -0.0223(8)
O6 0.0536(11) 0.0382(10) 0.0397(10) -0.0068(8) 0.0012(8) -0.0272(9)
N1 0.0293(10) 0.0249(9) 0.0238(9) -0.0045(7) 0.0028(8) -0.0107(8)
N2 0.0249(9) 0.0205(9) 0.0317(10) 0.0032(7) -0.0116(8) -0.0073(7)
C1 0.0278(11) 0.0259(11) 0.0169(9) 0.0003(8) -0.0018(8) -0.0112(9)
C2 0.0268(11) 0.0273(11) 0.0243(10) 0.0011(9) -0.0061(9) -0.0116(9)
C3 0.0303(12) 0.0238(11) 0.0305(11) 0.0019(9) -0.0093(9) -0.0050(9)
C4 0.0397(13) 0.0221(11) 0.0281(11) 0.0063(9) -0.0061(10) -0.0140(10)
C5 0.0305(12) 0.0309(12) 0.0235(10) 0.0017(9) 0.0017(9) -0.0153(10)
C6 0.0258(10) 0.0219(10) 0.0222(10) 0.0009(8) -0.0080(8) -0.0081(9)
C7 0.0277(11) 0.0270(11) 0.0200(10) -0.0015(8) -0.0014(8) -0.0103(9)
C8 0.0371(13) 0.0216(11) 0.0264(11) -0.0068(9) -0.0018(9) -0.0046(10)
C9 0.0468(14) 0.0214(11) 0.0312(12) 0.0008(9) -0.0147(11) -0.0148(10)
C10 0.0274(11) 0.0261(11) 0.0321(11) 0.0023(9) -0.0102(9) -0.0131(9)
C11 0.0562(18) 0.0333(14) 0.0486(16) 0.0027(12) -0.0025(14) -0.0041(13)
C12 0.0303(13) 0.0522(17) 0.0521(17) -0.0122(14) -0.0074(12) -0.0104(12)
C13 0.0367(13) 0.0435(15) 0.0262(12) -0.0068(10) 0.0023(10) -0.0126(11)
C14 0.101(3) 0.057(2) 0.0295(14) 0.0071(13) -0.0035(16) -0.0190(19)
C15 0.0464(18) 0.104(3) 0.0421(17) -0.0287(18) 0.0136(14) -0.0134(19)
C16 0.068(2) 0.087(3) 0.0395(16) -0.0163(16) -0.0102(15) -0.038(2)
C17 0.0465(16) 0.0252(13) 0.0663(19) -0.0005(12) -0.0287(14) -0.0036(11)
C18 0.0245(12) 0.0583(18) 0.0494(16) 0.0073(13) -0.0042(11) -0.0116(12)
C19 0.0368(13) 0.0399(14) 0.0317(12) 0.0068(10) -0.0123(10) -0.0153(11)
C20 0.080(3) 0.199(5) 0.0307(16) 0.017(2) -0.0024(17) -0.082(3)
C21 0.086(2) 0.0387(16) 0.0390(15) -0.0096(12) -0.0221(16) -0.0020(16)
C22 0.087(2) 0.0442(17) 0.0516(18) 0.0075(14) -0.0441(17) -0.0125(17)
C23 0.0496(15) 0.0335(13) 0.0278(12) 0.0020(10) -0.0074(11) -0.0208(12)
C24 0.0402(13) 0.0354(13) 0.0269(11) -0.0025(10) 0.0039(10) -0.0229(11)
C25 0.0216(11) 0.0291(12) 0.0480(15) -0.0082(11) 0.0043(10) -0.0052(9)
C26 0.0204(11) 0.0424(14) 0.0438(14) 0.0044(11) -0.0045(10) -0.0128(10)
C33 0.0494(15) 0.0331(13) 0.0418(14) -0.0077(11) 0.0021(12) -0.0195(12)
C34 0.0343(13) 0.0238(12) 0.0477(15) 0.0005(10) -0.0031(11) -0.0048(10)
O4A 0.0474(14) 0.0379(14) 0.0630(17) -0.0179(13) 0.0093(13) -0.0248(12)
O5A 0.0292(13) 0.0597(17) 0.0472(15) 0.0148(13) -0.0074(11) -0.0062(13)
C27A 0.032(4) 0.038(2) 0.0272(12) 0.0075(12) -0.0127(17) -0.017(2)
C28A 0.034(2) 0.0320(15) 0.0333(14) 0.0028(12) -0.009(2) -0.011(2)
C29A 0.062(2) 0.0310(18) 0.046(2) -0.0043(16) -0.0168(18) -0.0162(17)
C30A 0.031(2) 0.043(2) 0.073(3) 0.015(2) -0.0201(19) -0.0166(19)
C31A 0.044(2) 0.040(2) 0.047(3) 0.002(2) -0.002(2) -0.0218(17)
C32A 0.0518(18) 0.0288(14) 0.039(6) 0.0039(19) -0.007(2) -0.0231(13)
O4B 0.0474(14) 0.0379(14) 0.0630(17) -0.0179(13) 0.0093(13) -0.0248(12)
O5B 0.0292(13) 0.0597(17) 0.0472(15) 0.0148(13) -0.0074(11) -0.0062(13)
C27B 0.032(4) 0.038(2) 0.0272(12) 0.0075(12) -0.0127(17) -0.017(2)
C28B 0.034(2) 0.0320(15) 0.0333(14) 0.0028(12) -0.009(2) -0.011(2)
C29B 0.062(2) 0.0310(18) 0.046(2) -0.0043(16) -0.0168(18) -0.0162(17)
C30B 0.031(2) 0.043(2) 0.073(3) 0.015(2) -0.0201(19) -0.0166(19)
C31B 0.044(2) 0.040(2) 0.047(3) 0.002(2) -0.002(2) -0.0218(17)
C32B 0.0518(18) 0.0288(14) 0.039(6) 0.0039(19) -0.007(2) -0.0231(13)

loop_
_atom_type_symbol
_atom_type_description
_atom_type_scat_dispersion_real
_atom_type_scat_dispersion_imag
_atom_type_scat_source
C C 0.0033 0.0016 'International Tables Vol C Tables 4.2.6.8 and 6.1.1.4'
H H 0.0000 0.0000 'International Tables Vol C Tables 4.2.6.8 and 6.1.1.4'
N N 0.0061 0.0033 'International Tables Vol C Tables 4.2.6.8 and 6.1.1.4'
O O 0.0106 0.0060 'International Tables Vol C Tables 4.2.6.8 and 6.1.1.4'
Si Si 0.0817 0.0704 'International Tables Vol C Tables 4.2.6.8 and 6.1.1.4'
Fe Fe 0.3463 0.8444 'International Tables Vol C Tables 4.2.6.8 and 6.1.1.4'
Yb Yb -0.3850 5.5486 'International Tables Vol C Tables 4.2.6.8 and 6.1.1.4'

loop_
_geom_angle_atom_site_label_1
_geom_angle_atom_site_label_2
_geom_angle_atom_site_label_3
_geom_angle
_geom_angle_site_symmetry_1
_geom_angle_site_symmetry_3
_geom_angle_publ_flag
N2 Yb1 N1 104.95(6) . . ?
N2 Yb1 O2 102.61(6) . . ?
N1 Yb1 O2 146.29(6) . . ?
N2 Yb1 O1 93.37(6) . . ?
N1 Yb1 O1 129.76(6) . . ?
O2 Yb1 O1 66.68(5) . . ?
N2 Yb1 O3 164.23(6) . . ?
N1 Yb1 O3 85.01(6) . . ?
O2 Yb1 O3 64.28(5) . . ?
O1 Yb1 O3 89.28(5) . . ?
N2 Yb1 C6 29.53(6) . . ?
N1 Yb1 C6 96.64(6) . . ?
O2 Yb1 C6 97.85(5) . . ?
O1 Yb1 C6 118.63(6) . . ?
O3 Yb1 C6 138.88(6) . . ?
N2 Yb1 C1 97.24(6) . . ?
N1 Yb1 C1 28.98(6) . . ?
O2 Yb1 C1 128.24(6) . . ?
O1 Yb1 C1 158.50(6) . . ?
O3 Yb1 C1 85.58(6) . . ?
C6 Yb1 C1 77.55(6) . . ?
N2 Yb1 C7 53.20(6) . . ?
N1 Yb1 C7 106.86(6) . . ?
O2 Yb1 C7 75.15(5) . . ?
O1 Yb1 C7 121.20(5) . . ?
O3 Yb1 C7 112.58(6) . . ?
C6 Yb1 C7 27.91(6) . . ?
C1 Yb1 C7 79.90(6) . . ?
N2 Yb1 C2 107.27(6) . . ?
N1 Yb1 C2 52.97(6) . . ?
O2 Yb1 C2 100.28(6) . . ?
O1 Yb1 C2 157.90(6) . . ?
O3 Yb1 C2 68.71(6) . . ?
C6 Yb1 C2 79.66(6) . . ?
C1 Yb1 C2 27.97(6) . . ?
C7 Yb1 C2 68.62(6) . . ?
N2 Yb1 Fe1 69.03(4) . . ?
N1 Yb1 Fe1 68.51(4) . . ?
O2 Yb1 Fe1 104.56(3) . . ?
O1 Yb1 Fe1 158.76(4) . . ?
O3 Yb1 Fe1 104.56(4) . . ?
C6 Yb1 Fe1 41.35(4) . . ?
C1 Yb1 Fe1 41.47(4) . . ?
C7 Yb1 Fe1 38.58(4) . . ?
C2 Yb1 Fe1 38.46(4) . . ?
N2 Yb1 Si1 92.48(5) . . ?
N1 Yb1 Si1 24.59(5) . . ?
O2 Yb1 Si1 164.79(4) . . ?
O1 Yb1 Si1 111.05(4) . . ?
O3 Yb1 Si1 101.08(4) . . ?
C6 Yb1 Si1 96.23(4) . . ?
C1 Yb1 Si1 50.01(4) . . ?
C7 Yb1 Si1 116.41(4) . . ?
C2 Yb1 Si1 76.62(4) . . ?
Fe1 Yb1 Si1 82.441(12) . . ?
C4 Fe1 C3 40.76(9) . . ?
C4 Fe1 C9 104.20(9) . . ?
C3 Fe1 C9 121.67(9) . . ?
C4 Fe1 C8 121.39(9) . . ?
C3 Fe1 C8 108.54(10) . . ?
C9 Fe1 C8 40.63(10) . . ?
C4 Fe1 C10 119.55(9) . . ?
C3 Fe1 C10 156.70(9) . . ?
C9 Fe1 C10 40.94(9) . . ?
C8 Fe1 C10 68.50(10) . . ?
C4 Fe1 C5 40.82(9) . . ?
C3 Fe1 C5 68.36(9) . . ?
C9 Fe1 C5 119.53(10) . . ?
C8 Fe1 C5 156.38(9) . . ?
C10 Fe1 C5 104.65(9) . . ?
C4 Fe1 C2 67.82(9) . . ?
C3 Fe1 C2 40.59(9) . . ?
C9 Fe1 C2 160.16(9) . . ?
C8 Fe1 C2 126.76(9) . . ?
C10 Fe1 C2 158.87(9) . . ?
C5 Fe1 C2 67.10(9) . . ?
C4 Fe1 C7 159.67(9) . . ?
C3 Fe1 C7 126.28(9) . . ?
C9 Fe1 C7 67.78(9) . . ?
C8 Fe1 C7 40.52(9) . . ?
C10 Fe1 C7 67.44(9) . . ?
C5 Fe1 C7 159.45(9) . . ?
C2 Fe1 C7 113.13(9) . . ?
C4 Fe1 C6 156.43(9) . . ?
C3 Fe1 C6 162.20(9) . . ?
C9 Fe1 C6 67.74(9) . . ?
C8 Fe1 C6 67.78(9) . . ?
C10 Fe1 C6 39.97(8) . . ?
C5 Fe1 C6 122.28(9) . . ?
C2 Fe1 C6 126.61(8) . . ?
C7 Fe1 C6 39.72(8) . . ?
C4 Fe1 C1 67.85(9) . . ?
C3 Fe1 C1 68.05(9) . . ?
C9 Fe1 C1 155.88(9) . . ?
C8 Fe1 C1 162.80(9) . . ?
C10 Fe1 C1 121.57(9) . . ?
C5 Fe1 C1 39.74(8) . . ?
C2 Fe1 C1 39.83(8) . . ?
C7 Fe1 C1 126.89(8) . . ?
C6 Fe1 C1 109.97(8) . . ?
C4 Fe1 Yb1 127.29(7) . . ?
C3 Fe1 Yb1 107.36(6) . . ?
C9 Fe1 Yb1 126.75(7) . . ?
C8 Fe1 Yb1 107.17(7) . . ?
C10 Fe1 Yb1 95.28(6) . . ?
C5 Fe1 Yb1 95.81(6) . . ?
C2 Fe1 Yb1 67.34(6) . . ?
C7 Fe1 Yb1 67.12(6) . . ?
C6 Fe1 Yb1 59.63(5) . . ?
C1 Fe1 Yb1 60.13(6) . . ?
N1 Si1 C11 105.32(11) . . ?
N1 Si1 C12 115.60(11) . . ?
C11 Si1 C12 107.65(14) . . ?
N1 Si1 C13 112.58(11) . . ?
C11 Si1 C13 108.01(13) . . ?
C12 Si1 C13 107.35(12) . . ?
N1 Si1 Yb1 35.28(7) . . ?
C11 Si1 Yb1 74.81(9) . . ?
C12 Si1 Yb1 109.40(9) . . ?
C13 Si1 Yb1 140.14(8) . . ?
N2 Si2 C17 108.09(11) . . ?
N2 Si2 C18 115.71(11) . . ?
C17 Si2 C18 105.98(14) . . ?
N2 Si2 C19 112.68(10) . . ?
C17 Si2 C19 107.93(13) . . ?
C18 Si2 C19 106.00(12) . . ?
C34 O1 C23 115.18(18) . . ?
C34 O1 Yb1 138.99(14) . . ?
C23 O1 Yb1 105.73(13) . . ?
C24 O2 C25 114.14(17) . . ?
C24 O2 Yb1 116.78(12) . . ?
C25 O2 Yb1 111.45(13) . . ?
C26 O3 C27A 117.8(5) . . ?
C26 O3 C27B 109.4(13) . . ?
C26 O3 Yb1 119.92(13) . . ?
C27A O3 Yb1 122.2(5) . . ?
C27B O3 Yb1 130.6(13) . . ?
C33 O6 C32A 112.0(7) . . ?
C33 O6 C32B 120.6(19) . . ?
C1 N1 Si1 127.26(15) . . ?
C1 N1 Yb1 95.38(12) . . ?
Si1 N1 Yb1 120.13(10) . . ?
C6 N2 Si2 122.71(15) . . ?
C6 N2 Yb1 94.64(12) . . ?
Si2 N2 Yb1 142.16(10) . . ?
N1 C1 C5 130.7(2) . . ?
N1 C1 C2 124.69(19) . . ?
C5 C1 C2 104.44(18) . . ?
N1 C1 Fe1 128.00(15) . . ?
C5 C1 Fe1 65.93(11) . . ?
C2 C1 Fe1 66.55(11) . . ?
N1 C1 Yb1 55.64(10) . . ?
C5 C1 Yb1 134.36(15) . . ?
C2 C1 Yb1 85.15(12) . . ?
Fe1 C1 Yb1 78.40(6) . . ?
C3 C2 C1 110.03(19) . . ?
C3 C2 Fe1 68.15(12) . . ?
C1 C2 Fe1 73.61(12) . . ?
C3 C2 Yb1 141.06(15) . . ?
C1 C2 Yb1 66.89(12) . . ?
Fe1 C2 Yb1 74.20(6) . . ?
C3 C2 H2 125.0 . . ?
C1 C2 H2 125.0 . . ?
Fe1 C2 H2 124.8 . . ?
Yb1 C2 H2 70.4 . . ?
C4 C3 C2 107.5(2) . . ?
C4 C3 Fe1 69.45(13) . . ?
C2 C3 Fe1 71.26(13) . . ?
C4 C3 H3 126.3 . . ?
C2 C3 H3 126.3 . . ?
Fe1 C3 H3 124.6 . . ?
C3 C4 C5 108.03(19) . . ?
C3 C4 Fe1 69.79(13) . . ?
C5 C4 Fe1 70.65(12) . . ?
C3 C4 H4 126.0 . . ?
C5 C4 H4 126.0 . . ?
Fe1 C4 H4 125.2 . . ?
C4 C5 C1 109.9(2) . . ?
C4 C5 Fe1 68.52(12) . . ?
C1 C5 Fe1 74.33(12) . . ?
C4 C5 H5 125.1 . . ?
C1 C5 H5 125.1 . . ?
Fe1 C5 H5 123.6 . . ?
N2 C6 C10 130.15(19) . . ?
N2 C6 C7 124.48(19) . . ?
C10 C6 C7 105.32(18) . . ?
N2 C6 Fe1 129.03(15) . . ?
C10 C6 Fe1 66.05(12) . . ?
C7 C6 Fe1 67.12(12) . . ?
N2 C6 Yb1 55.83(10) . . ?
C10 C6 Yb1 134.33(15) . . ?
C7 C6 Yb1 85.76(12) . . ?
Fe1 C6 Yb1 79.02(6) . . ?
C8 C7 C6 109.58(19) . . ?
C8 C7 Fe1 68.26(12) . . ?
C6 C7 Fe1 73.17(12) . . ?
C8 C7 Yb1 141.47(15) . . ?
C6 C7 Yb1 66.33(11) . . ?
Fe1 C7 Yb1 74.30(6) . . ?
C8 C7 H7 125.2 . . ?
C6 C7 H7 125.2 . . ?
Fe1 C7 H7 124.9 . . ?
Yb1 C7 H7 70.7 . . ?
C9 C8 C7 107.7(2) . . ?
C9 C8 Fe1 69.46(13) . . ?
C7 C8 Fe1 71.22(12) . . ?
C9 C8 H8 126.2 . . ?
C7 C8 H8 126.2 . . ?
Fe1 C8 H8 124.8 . . ?
C8 C9 C10 108.2(2) . . ?
C8 C9 Fe1 69.90(13) . . ?
C10 C9 Fe1 70.27(13) . . ?
C8 C9 H9 125.9 . . ?
C10 C9 H9 125.9 . . ?
Fe1 C9 H9 125.5 . . ?
C9 C10 C6 109.0(2) . . ?
C9 C10 Fe1 68.79(13) . . ?
C6 C10 Fe1 73.98(12) . . ?
C9 C10 H10 125.5 . . ?
C6 C10 H10 125.5 . . ?
Fe1 C10 H10 123.3 . . ?
Si1 C11 H11A 109.5 . . ?
Si1 C11 H11B 109.5 . . ?
H11A C11 H11B 109.5 . . ?
Si1 C11 H11C 109.5 . . ?
H11A C11 H11C 109.5 . . ?
H11B C11 H11C 109.5 . . ?
Si1 C12 H12A 109.5 . . ?
Si1 C12 H12B 109.5 . . ?
H12A C12 H12B 109.5 . . ?
Si1 C12 H12C 109.5 . . ?
H12A C12 H12C 109.5 . . ?
H12B C12 H12C 109.5 . . ?
C14 C13 C15 110.3(3) . . ?
C14 C13 C16 109.0(3) . . ?
C15 C13 C16 108.1(2) . . ?
C14 C13 Si1 109.30(18) . . ?
C15 C13 Si1 110.4(2) . . ?
C16 C13 Si1 109.76(18) . . ?
C13 C14 H14A 109.5 . . ?
C13 C14 H14B 109.5 . . ?
H14A C14 H14B 109.5 . . ?
C13 C14 H14C 109.5 . . ?
H14A C14 H14C 109.5 . . ?
H14B C14 H14C 109.5 . . ?
C13 C15 H15A 109.5 . . ?
C13 C15 H15B 109.5 . . ?
H15A C15 H15B 109.5 . . ?
C13 C15 H15C 109.5 . . ?
H15A C15 H15C 109.5 . . ?
H15B C15 H15C 109.5 . . ?
C13 C16 H16A 109.5 . . ?
C13 C16 H16B 109.5 . . ?
H16A C16 H16B 109.5 . . ?
C13 C16 H16C 109.5 . . ?
H16A C16 H16C 109.5 . . ?
H16B C16 H16C 109.5 . . ?
Si2 C17 H17A 109.5 . . ?
Si2 C17 H17B 109.5 . . ?
H17A C17 H17B 109.5 . . ?
Si2 C17 H17C 109.5 . . ?
H17A C17 H17C 109.5 . . ?
H17B C17 H17C 109.5 . . ?
Si2 C18 H18A 109.5 . . ?
Si2 C18 H18B 109.5 . . ?
H18A C18 H18B 109.5 . . ?
Si2 C18 H18C 109.5 . . ?
H18A C18 H18C 109.5 . . ?
H18B C18 H18C 109.5 . . ?
C20 C19 C22 109.7(3) . . ?
C20 C19 C21 108.8(3) . . ?
C22 C19 C21 107.5(2) . . ?
C20 C19 Si2 108.90(19) . . ?
C22 C19 Si2 111.31(19) . . ?
C21 C19 Si2 110.61(18) . . ?
C19 C20 H20A 109.5 . . ?
C19 C20 H20B 109.5 . . ?
H20A C20 H20B 109.5 . . ?
C19 C20 H20C 109.5 . . ?
H20A C20 H20C 109.5 . . ?
H20B C20 H20C 109.5 . . ?
C19 C21 H21A 109.5 . . ?
C19 C21 H21B 109.5 . . ?
H21A C21 H21B 109.5 . . ?
C19 C21 H21C 109.5 . . ?
H21A C21 H21C 109.5 . . ?
H21B C21 H21C 109.5 . . ?
C19 C22 H22A 109.5 . . ?
C19 C22 H22B 109.5 . . ?
H22A C22 H22B 109.5 . . ?
C19 C22 H22C 109.5 . . ?
H22A C22 H22C 109.5 . . ?
H22B C22 H22C 109.5 . . ?
O1 C23 C24 108.97(19) . . ?
O1 C23 H23A 109.9 . . ?
C24 C23 H23A 109.9 . . ?
O1 C23 H23B 109.9 . . ?
C24 C23 H23B 109.9 . . ?
H23A C23 H23B 108.3 . . ?
O2 C24 C23 106.73(18) . . ?
O2 C24 H24A 110.4 . . ?
C23 C24 H24A 110.4 . . ?
O2 C24 H24B 110.4 . . ?
C23 C24 H24B 110.4 . . ?
H24A C24 H24B 108.6 . . ?
O2 C25 C26 111.14(18) . . ?
O2 C25 H25A 109.4 . . ?
C26 C25 H25A 109.4 . . ?
O2 C25 H25B 109.4 . . ?
C26 C25 H25B 109.4 . . ?
H25A C25 H25B 108.0 . . ?
O3 C26 C25 106.72(18) . . ?
O3 C26 H26A 110.4 . . ?
C25 C26 H26A 110.4 . . ?
O3 C26 H26B 110.4 . . ?
C25 C26 H26B 110.4 . . ?
H26A C26 H26B 108.6 . . ?
O6 C33 C34 110.3(2) . . ?
O6 C33 H33A 109.6 . . ?
C34 C33 H33A 109.6 . . ?
O6 C33 H33B 109.6 . . ?
C34 C33 H33B 109.6 . . ?
H33A C33 H33B 108.1 . . ?
O1 C34 C33 113.6(2) . . ?
O1 C34 H34A 108.8 . . ?
C33 C34 H34A 108.8 . . ?
O1 C34 H34B 108.8 . . ?
C33 C34 H34B 108.8 . . ?
H34A C34 H34B 107.7 . . ?
C28A O4A C29A 115.7(3) . . ?
C31A O5A C30A 113.1(3) . . ?
O3 C27A C28A 115.0(7) . . ?
O3 C27A H27A 108.5 . . ?
C28A C27A H27A 108.5 . . ?
O3 C27A H27B 108.5 . . ?
C28A C27A H27B 108.5 . . ?
H27A C27A H27B 107.5 . . ?
O4A C28A C27A 109.4(5) . . ?
O4A C28A H28A 109.8 . . ?
C27A C28A H28A 109.8 . . ?
O4A C28A H28B 109.8 . . ?
C27A C28A H28B 109.8 . . ?
H28A C28A H28B 108.2 . . ?
O4A C29A C30A 109.9(3) . . ?
O4A C29A H29A 109.7 . . ?
C30A C29A H29A 109.7 . . ?
O4A C29A H29B 109.7 . . ?
C30A C29A H29B 109.7 . . ?
H29A C29A H29B 108.2 . . ?
O5A C30A C29A 109.5(3) . . ?
O5A C30A H30A 109.8 . . ?
C29A C30A H30A 109.8 . . ?
O5A C30A H30B 109.8 . . ?
C29A C30A H30B 109.8 . . ?
H30A C30A H30B 108.2 . . ?
O5A C31A C32A 109.1(7) . . ?
O5A C31A H31A 109.9 . . ?
C32A C31A H31A 109.8 . . ?
O5A C31A H31B 109.9 . . ?
C32A C31A H31B 109.9 . . ?
H31A C31A H31B 108.3 . . ?
O6 C32A C31A 118.7(7) . . ?
O6 C32A H32A 107.6 . . ?
C31A C32A H32A 107.6 . . ?
O6 C32A H32B 107.6 . . ?
C31A C32A H32B 107.6 . . ?
H32A C32A H32B 107.1 . . ?
C29B O4B C28B 116.4(8) . . ?
C30B O5B C31B 113.3(8) . . ?
O3 C27B C28B 103.3(13) . . ?
O3 C27B H27C 111.1 . . ?
C28B C27B H27C 111.1 . . ?
O3 C27B H27D 111.1 . . ?
C28B C27B H27D 111.1 . . ?
H27C C27B H27D 109.1 . . ?
O4B C28B C27B 114.1(14) . . ?
O4B C28B H28C 108.7 . . ?
C27B C28B H28C 108.7 . . ?
O4B C28B H28D 108.7 . . ?
C27B C28B H28D 108.7 . . ?
H28C C28B H28D 107.6 . . ?
O4B C29B C30B 106.0(9) . . ?
O4B C29B H29C 110.5 . . ?
C30B C29B H29C 110.5 . . ?
O4B C29B H29D 110.5 . . ?
C30B C29B H29D 110.5 . . ?
H29C C29B H29D 108.7 . . ?
O5B C30B C29B 106.7(8) . . ?
O5B C30B H30C 110.4 . . ?
C29B C30B H30C 110.4 . . ?
O5B C30B H30D 110.4 . . ?
C29B C30B H30D 110.4 . . ?
H30C C30B H30D 108.6 . . ?
O5B C31B C32B 119.7(17) . . ?
O5B C31B H31C 107.4 . . ?
C32B C31B H31C 107.4 . . ?
O5B C31B H31D 107.4 . . ?
C32B C31B H31D 107.4 . . ?
H31C C31B H31D 106.9 . . ?
O6 C32B C31B 105.2(15) . . ?
O6 C32B H32C 110.7 . . ?
C31B C32B H32C 110.7 . . ?
O6 C32B H32D 110.7 . . ?
C31B C32B H32D 110.7 . . ?
H32C C32B H32D 108.8 . . ?

loop_
_geom_bond_atom_site_label_1
_geom_bond_atom_site_label_2
_geom_bond_distance
_geom_bond_site_symmetry_2
_geom_bond_publ_flag
Yb1 N2 2.3374(18) . ?
Yb1 N1 2.3515(18) . ?
Yb1 O2 2.5071(14) . ?
Yb1 O1 2.5270(16) . ?
Yb1 O3 2.5683(15) . ?
Yb1 C6 2.816(2) . ?
Yb1 C1 2.836(2) . ?
Yb1 C7 3.066(2) . ?
Yb1 C2 3.072(2) . ?
Yb1 Fe1 3.2037(3) . ?
Yb1 Si1 3.5217(6) . ?
Fe1 C4 2.025(2) . ?
Fe1 C3 2.030(2) . ?
Fe1 C9 2.030(2) . ?
Fe1 C8 2.036(2) . ?
Fe1 C10 2.050(2) . ?
Fe1 C5 2.054(2) . ?
Fe1 C2 2.071(2) . ?
Fe1 C7 2.075(2) . ?
Fe1 C6 2.156(2) . ?
Fe1 C1 2.166(2) . ?
Si1 N1 1.6947(19) . ?
Si1 C11 1.878(3) . ?
Si1 C12 1.883(3) . ?
Si1 C13 1.903(2) . ?
Si2 N2 1.6906(19) . ?
Si2 C17 1.870(3) . ?
Si2 C18 1.878(3) . ?
Si2 C19 1.914(2) . ?
O1 C34 1.428(3) . ?
O1 C23 1.444(3) . ?
O2 C24 1.435(3) . ?
O2 C25 1.434(3) . ?
O3 C26 1.433(3) . ?
O3 C27A 1.444(7) . ?
O3 C27B 1.456(18) . ?
O6 C33 1.416(3) . ?
O6 C32A 1.421(8) . ?
O6 C32B 1.443(19) . ?
N1 C1 1.380(3) . ?
N2 C6 1.392(3) . ?
C1 C5 1.438(3) . ?
C1 C2 1.446(3) . ?
C2 C3 1.423(3) . ?
C2 H2 0.9300 . ?
C3 C4 1.412(3) . ?
C3 H3 0.9300 . ?
C4 C5 1.423(3) . ?
C4 H4 0.9300 . ?
C5 H5 0.9300 . ?
C6 C10 1.441(3) . ?
C6 C7 1.439(3) . ?
C7 C8 1.424(3) . ?
C7 H7 0.9300 . ?
C8 C9 1.412(3) . ?
C8 H8 0.9300 . ?
C9 C10 1.427(3) . ?
C9 H9 0.9300 . ?
C10 H10 0.9300 . ?
C11 H11A 0.9600 . ?
C11 H11B 0.9600 . ?
C11 H11C 0.9600 . ?
C12 H12A 0.9600 . ?
C12 H12B 0.9600 . ?
C12 H12C 0.9600 . ?
C13 C14 1.517(4) . ?
C13 C15 1.539(4) . ?
C13 C16 1.537(4) . ?
C14 H14A 0.9600 . ?
C14 H14B 0.9600 . ?
C14 H14C 0.9600 . ?
C15 H15A 0.9600 . ?
C15 H15B 0.9600 . ?
C15 H15C 0.9600 . ?
C16 H16A 0.9600 . ?
C16 H16B 0.9600 . ?
C16 H16C 0.9600 . ?
C17 H17A 0.9600 . ?
C17 H17B 0.9600 . ?
C17 H17C 0.9600 . ?
C18 H18A 0.9600 . ?
C18 H18B 0.9600 . ?
C18 H18C 0.9600 . ?
C19 C20 1.524(4) . ?
C19 C22 1.527(4) . ?
C19 C21 1.526(4) . ?
C20 H20A 0.9600 . ?
C20 H20B 0.9600 . ?
C20 H20C 0.9600 . ?
C21 H21A 0.9600 . ?
C21 H21B 0.9600 . ?
C21 H21C 0.9600 . ?
C22 H22A 0.9600 . ?
C22 H22B 0.9600 . ?
C22 H22C 0.9600 . ?
C23 C24 1.494(4) . ?
C23 H23A 0.9700 . ?
C23 H23B 0.9700 . ?
C24 H24A 0.9700 . ?
C24 H24B 0.9700 . ?
C25 C26 1.503(4) . ?
C25 H25A 0.9700 . ?
C25 H25B 0.9700 . ?
C26 H26A 0.9700 . ?
C26 H26B 0.9700 . ?
C33 C34 1.497(4) . ?
C33 H33A 0.9700 . ?
C33 H33B 0.9700 . ?
C34 H34A 0.9700 . ?
C34 H34B 0.9700 . ?
O4A C28A 1.412(4) . ?
O4A C29A 1.406(4) . ?
O5A C31A 1.397(5) . ?
O5A C30A 1.423(5) . ?
C27A C28A 1.489(9) . ?
C27A H27A 0.9700 . ?
C27A H27B 0.9700 . ?
C28A H28A 0.9700 . ?
C28A H28B 0.9700 . ?
C29A C30A 1.479(6) . ?
C29A H29A 0.9700 . ?
C29A H29B 0.9700 . ?
C30A H30A 0.9700 . ?
C30A H30B 0.9700 . ?
C31A C32A 1.474(9) . ?
C31A H31A 0.9700 . ?
C31A H31B 0.9700 . ?
C32A H32A 0.9700 . ?
C32A H32B 0.9700 . ?
O4B C29B 1.382(11) . ?
O4B C28B 1.434(11) . ?
O5B C30B 1.427(12) . ?
O5B C31B 1.419(11) . ?
C27B C28B 1.520(18) . ?
C27B H27C 0.9700 . ?
C27B H27D 0.9700 . ?
C28B H28C 0.9700 . ?
C28B H28D 0.9700 . ?
C29B C30B 1.521(12) . ?
C29B H29C 0.9700 . ?
C29B H29D 0.9700 . ?
C30B H30C 0.9700 . ?
C30B H30D 0.9700 . ?
C31B C32B 1.504(19) . ?
C31B H31C 0.9700 . ?
C31B H31D 0.9700 . ?
C32B H32C 0.9700 . ?
C32B H32D 0.9700 . ?

loop_
_geom_torsion_atom_site_label_1
_geom_torsion_atom_site_label_2
_geom_torsion_atom_site_label_3
_geom_torsion_atom_site_label_4
_geom_torsion
_geom_torsion_site_symmetry_1
_geom_torsion_site_symmetry_2
_geom_torsion_site_symmetry_3
_geom_torsion_site_symmetry_4
_geom_torsion_publ_flag
C11 Si1 N1 C1 -156.2(2) . . . . ?
C12 Si1 N1 C1 -37.6(2) . . . . ?
C13 Si1 N1 C1 86.3(2) . . . . ?
Yb1 Si1 N1 C1 -125.3(2) . . . . ?
C11 Si1 N1 Yb1 -30.95(15) . . . . ?
C12 Si1 N1 Yb1 87.73(15) . . . . ?
C13 Si1 N1 Yb1 -148.40(11) . . . . ?
C17 Si2 N2 C6 -176.60(19) . . . . ?
C18 Si2 N2 C6 64.8(2) . . . . ?
C19 Si2 N2 C6 -57.4(2) . . . . ?
C17 Si2 N2 Yb1 13.9(2) . . . . ?
C18 Si2 N2 Yb1 -104.74(19) . . . . ?
C19 Si2 N2 Yb1 133.06(16) . . . . ?
Si1 N1 C1 C5 12.9(3) . . . . ?
Yb1 N1 C1 C5 -121.9(2) . . . . ?
Si1 N1 C1 C2 -171.87(17) . . . . ?
Yb1 N1 C1 C2 53.3(2) . . . . ?
Si1 N1 C1 Fe1 102.33(19) . . . . ?
Yb1 N1 C1 Fe1 -32.52(18) . . . . ?
Si1 N1 C1 Yb1 134.8(2) . . . . ?
N1 C1 C2 C3 -179.7(2) . . . . ?
C5 C1 C2 C3 -3.5(2) . . . . ?
Fe1 C1 C2 C3 -58.66(15) . . . . ?
Yb1 C1 C2 C3 -138.12(16) . . . . ?
N1 C1 C2 Fe1 -121.1(2) . . . . ?
C5 C1 C2 Fe1 55.20(14) . . . . ?
Yb1 C1 C2 Fe1 -79.45(5) . . . . ?
N1 C1 C2 Yb1 -41.61(18) . . . . ?
C5 C1 C2 Yb1 134.65(16) . . . . ?
Fe1 C1 C2 Yb1 79.45(5) . . . . ?
C1 C2 C3 C4 1.7(3) . . . . ?
Fe1 C2 C3 C4 -60.31(15) . . . . ?
Yb1 C2 C3 C4 -76.0(3) . . . . ?
C1 C2 C3 Fe1 61.99(15) . . . . ?
Yb1 C2 C3 Fe1 -15.7(2) . . . . ?
C2 C3 C4 C5 0.9(3) . . . . ?
Fe1 C3 C4 C5 -60.59(16) . . . . ?
C2 C3 C4 Fe1 61.47(15) . . . . ?
C3 C4 C5 C1 -3.1(3) . . . . ?
Fe1 C4 C5 C1 -63.19(16) . . . . ?
C3 C4 C5 Fe1 60.05(16) . . . . ?
N1 C1 C5 C4 180.0(2) . . . . ?
C2 C1 C5 C4 4.0(2) . . . . ?
Fe1 C1 C5 C4 59.61(15) . . . . ?
Yb1 C1 C5 C4 101.5(2) . . . . ?
N1 C1 C5 Fe1 120.3(2) . . . . ?
C2 C1 C5 Fe1 -55.59(14) . . . . ?
Yb1 C1 C5 Fe1 41.85(17) . . . . ?
Si2 N2 C6 C10 -51.4(3) . . . . ?
Yb1 N2 C6 C10 122.2(2) . . . . ?
Si2 N2 C6 C7 131.49(19) . . . . ?
Yb1 N2 C6 C7 -54.9(2) . . . . ?
Si2 N2 C6 Fe1 -141.41(14) . . . . ?
Yb1 N2 C6 Fe1 32.17(18) . . . . ?
Si2 N2 C6 Yb1 -173.58(19) . . . . ?
N2 C6 C7 C8 -178.58(19) . . . . ?
C10 C6 C7 C8 3.7(2) . . . . ?
Fe1 C6 C7 C8 58.78(15) . . . . ?
Yb1 C6 C7 C8 138.64(16) . . . . ?
N2 C6 C7 Fe1 122.6(2) . . . . ?
C10 C6 C7 Fe1 -55.07(14) . . . . ?
Yb1 C6 C7 Fe1 79.86(5) . . . . ?
N2 C6 C7 Yb1 42.77(17) . . . . ?
C10 C6 C7 Yb1 -134.93(16) . . . . ?
Fe1 C6 C7 Yb1 -79.86(5) . . . . ?
C6 C7 C8 C9 -1.6(3) . . . . ?
Fe1 C7 C8 C9 60.18(16) . . . . ?
Yb1 C7 C8 C9 74.7(3) . . . . ?
C6 C7 C8 Fe1 -61.79(15) . . . . ?
Yb1 C7 C8 Fe1 14.5(2) . . . . ?
C7 C8 C9 C10 -1.2(3) . . . . ?
Fe1 C8 C9 C10 60.08(16) . . . . ?
C7 C8 C9 Fe1 -61.30(15) . . . . ?
C8 C9 C10 C6 3.6(3) . . . . ?
Fe1 C9 C10 C6 63.45(15) . . . . ?
C8 C9 C10 Fe1 -59.85(16) . . . . ?
N2 C6 C10 C9 178.0(2) . . . . ?
C7 C6 C10 C9 -4.4(2) . . . . ?
Fe1 C6 C10 C9 -60.19(15) . . . . ?
Yb1 C6 C10 C9 -103.7(2) . . . . ?
N2 C6 C10 Fe1 -121.8(2) . . . . ?
C7 C6 C10 Fe1 55.74(14) . . . . ?
Yb1 C6 C10 Fe1 -43.50(17) . . . . ?
C34 O1 C23 C24 120.2(2) . . . . ?
Yb1 O1 C23 C24 -62.62(19) . . . . ?
C25 O2 C24 C23 -161.91(18) . . . . ?
Yb1 O2 C24 C23 -29.4(2) . . . . ?
O1 C23 C24 O2 62.3(2) . . . . ?
C24 O2 C25 C26 76.8(2) . . . . ?
Yb1 O2 C25 C26 -58.1(2) . . . . ?
C27A O3 C26 C25 162.6(4) . . . . ?
C27B O3 C26 C25 157.3(10) . . . . ?
Yb1 O3 C26 C25 -21.6(2) . . . . ?
O2 C25 C26 O3 51.3(3) . . . . ?
C32A O6 C33 C34 173.0(4) . . . . ?
C32B O6 C33 C34 170.4(11) . . . . ?
C23 O1 C34 C33 -81.4(3) . . . . ?
Yb1 O1 C34 C33 102.7(2) . . . . ?
O6 C33 C34 O1 70.3(3) . . . . ?
C26 O3 C27A C28A 72.2(7) . . . . ?
Yb1 O3 C27A C28A -103.5(7) . . . . ?
C29A O4A C28A C27A -175.6(4) . . . . ?
O3 C27A C28A O4A -72.7(7) . . . . ?
C28A O4A C29A C30A -122.9(4) . . . . ?
C31A O5A C30A C29A -160.4(3) . . . . ?
O4A C29A C30A O5A 74.5(5) . . . . ?
C30A O5A C31A C32A -175.5(5) . . . . ?
C33 O6 C32A C31A 83.3(11) . . . . ?
O5A C31A C32A O6 -72.7(12) . . . . ?
C26 O3 C27B C28B 110.3(16) . . . . ?
Yb1 O3 C27B C28B -71(2) . . . . ?
C29B O4B C28B C27B -67.6(14) . . . . ?
O3 C27B C28B O4B -60(2) . . . . ?
C28B O4B C29B C30B 178.0(8) . . . . ?
C31B O5B C30B C29B 168.0(8) . . . . ?
O4B C29B C30B O5B -63.9(11) . . . . ?
C30B O5B C31B C32B -78.9(19) . . . . ?
C33 O6 C32B C31B 100(2) . . . . ?
O5B C31B C32B O6 -50(3) . . . . ?
